data_4082356
loop_
_publ_author_name
'Hashimoto, Takayoshi'
'Hoshino, Ryoko'
'Hatanaka, Tsubasa'
'Ohki, Yasuhiro'
'Tatsumi, Kazuyuki'

_publ_section_title
;
 Dinuclear Iron(0) Complexes of N-Heterocyclic Carbenes
;
_journal_issue 4
_journal_name_full Organometallics
_journal_page_first 921
_journal_paper_doi 10.1021/om401039z
_journal_volume 33
_journal_year 2014
_chemical_formula_moiety 'C42 H48 Fe2 N4'
_chemical_formula_sum 'C42 H48 Fe2 N4'
_chemical_formula_weight 720.56
_space_group_IT_number 15
_symmetry_cell_setting monoclinic
_symmetry_Int_Tables_number 15
_symmetry_space_group_name_Hall '-C 2yc'
_symmetry_space_group_name_H-M 'C 1 2/c 1'
_atom_sites_solution_hydrogens geom
_atom_sites_solution_primary direct
_atom_sites_solution_secondary difmap
_cell_angle_alpha 90.0000
_cell_angle_beta 109.513(3)
_cell_angle_gamma 90.0000
_cell_formula_units_Z 4
_cell_length_a 21.810(5)
_cell_length_b 8.3183(15)
_cell_length_c 21.827(4)
_cell_measurement_reflns_used 4005
_cell_measurement_temperature 173
_cell_measurement_theta_max 27.48
_cell_measurement_theta_min 3.72
_cell_volume 3732.5(13)
_computing_cell_refinement CrystalClear
_computing_data_collection 'CrystalClear (Rigaku Inc., 2008)'
_computing_data_reduction CrystalClear
_computing_molecular_graphics 'CrystalStructure 4.0'
_computing_publication_material 'CrystalStructure 4.0 (Rigaku, 2010)'
_computing_structure_refinement 'CRYSTALS (Carruthers, et al., 1999)'
_computing_structure_solution 'DIRDIF99-PATTY (Gould, et al., 1999)'
_diffrn_ambient_temperature 173
_diffrn_detector_area_resol_mean 7.314
_diffrn_measured_fraction_theta_full 0.981
_diffrn_measured_fraction_theta_max 0.981
_diffrn_measurement_device_type 'Rigaku Saturn70'
_diffrn_measurement_method \w
_diffrn_radiation_type 'Mo K\a'
_diffrn_radiation_wavelength 0.71075
_diffrn_reflns_av_R_equivalents 0.0475
_diffrn_reflns_limit_h_max 27
_diffrn_reflns_limit_h_min -26
_diffrn_reflns_limit_k_max 10
_diffrn_reflns_limit_k_min -10
_diffrn_reflns_limit_l_max 23
_diffrn_reflns_limit_l_min -28
_diffrn_reflns_number 14391
_diffrn_reflns_theta_full 27.50
_diffrn_reflns_theta_max 27.50
_diffrn_standards_number 0
_exptl_absorpt_coefficient_mu 0.811
_exptl_absorpt_correction_T_max 0.960
_exptl_absorpt_correction_T_min 0.869
_exptl_absorpt_correction_type multi-scan
_exptl_absorpt_process_details 'REQAB (Rigaku, 1998)'
_exptl_crystal_colour black
_exptl_crystal_density_diffrn 1.282
_exptl_crystal_density_method 'not measured'
_exptl_crystal_description rod
_exptl_crystal_F_000 1520.00
_exptl_crystal_size_max 0.100
_exptl_crystal_size_mid 0.070
_exptl_crystal_size_min 0.050
_refine_diff_density_max 0.814
_refine_diff_density_min -0.295
_refine_ls_extinction_method none
_refine_ls_goodness_of_fit_ref 1.004
_refine_ls_hydrogen_treatment constr
_refine_ls_number_parameters 241
_refine_ls_number_reflns 4052
_refine_ls_R_factor_gt 0.0371
_refine_ls_shift/su_max 0.000
_refine_ls_structure_factor_coef Fsqd
_refine_ls_weighting_details 'w = 1/[0.0001Fo^2^ + 1.7700\s(Fo^2^)]/(4Fo^2^)'
_refine_ls_weighting_scheme calc
_refine_ls_wR_factor_ref 0.0696
_reflns_number_gt 2985
_reflns_number_total 4218
_reflns_threshold_expression F^2^>2.0\s(F^2^)
_cod_data_source_file om401039z_si_002.cif
_cod_data_source_block 2a_(Fe2IMes2)
_cod_original_cell_volume 3732.4(13)
_cod_database_code 4082356

loop_
_symmetry_equiv_pos_site_id
_symmetry_equiv_pos_as_xyz
1 +X,+Y,+Z
2 -X,+Y,1/2-Z
3 -X,-Y,-Z
4 +X,-Y,1/2+Z
5 1/2+X,1/2+Y,+Z
6 1/2-X,1/2+Y,1/2-Z
7 1/2-X,1/2-Y,-Z
8 1/2+X,1/2-Y,1/2+Z

loop_
_atom_site_label
_atom_site_type_symbol
_atom_site_fract_x
_atom_site_fract_y
_atom_site_fract_z
_atom_site_U_iso_or_equiv
_atom_site_adp_type
_atom_site_occupancy
_atom_site_symmetry_multiplicity
_atom_site_calc_flag
_atom_site_refinement_flags
Fe(1) Fe 0.055670(10) 0.21767(4) 0.239310(10) 0.02587(8) Uani 1.0 8 d .
N(1) N 0.02264(8) 0.3166(2) 0.09281(8) 0.0306(5) Uani 1.0 8 d .
N(2) N -0.05748(7) 0.2431(2) 0.12117(7) 0.0274(5) Uani 1.0 8 d .
C(1) C 0.00839(9) 0.2664(3) 0.14676(9) 0.0261(6) Uani 1.0 8 d .
C(2) C -0.03252(10) 0.3238(3) 0.03788(10) 0.0372(7) Uani 1.0 8 d .
C(3) C -0.08275(10) 0.2771(3) 0.05572(9) 0.0342(6) Uani 1.0 8 d .
C(4) C 0.08472(9) 0.3664(3) 0.08984(9) 0.0304(6) Uani 1.0 8 d .
C(5) C 0.11391(10) 0.2725(3) 0.05444(10) 0.0377(7) Uani 1.0 8 d .
C(6) C 0.17016(11) 0.3305(3) 0.04605(11) 0.0462(8) Uani 1.0 8 d .
C(7) C 0.19756(10) 0.4756(4) 0.07221(11) 0.0441(7) Uani 1.0 8 d .
C(8) C 0.16820(11) 0.5634(3) 0.10820(11) 0.0419(7) Uani 1.0 8 d .
C(9) C 0.11076(10) 0.5134(3) 0.11700(10) 0.0344(6) Uani 1.0 8 d .
C(10) C 0.08614(13) 0.1118(3) 0.02641(13) 0.0561(9) Uani 1.0 8 d .
C(11) C 0.25751(12) 0.5379(4) 0.06018(13) 0.0671(10) Uani 1.0 8 d .
C(12) C 0.07656(12) 0.6176(3) 0.15161(11) 0.0485(8) Uani 1.0 8 d .
C(13) C -0.09408(8) 0.2052(3) 0.16281(9) 0.0256(5) Uani 1.0 8 d .
C(14) C -0.12489(9) 0.3339(3) 0.18418(10) 0.0313(6) Uani 1.0 8 d .
C(15) C -0.15678(9) 0.2956(3) 0.22934(10) 0.0371(7) Uani 1.0 8 d .
C(16) C -0.15577(10) 0.1395(4) 0.25392(11) 0.0404(7) Uani 1.0 8 d .
C(17) C -0.12193(10) 0.0176(3) 0.23409(10) 0.0370(7) Uani 1.0 8 d .
C(18) C -0.09053(10) 0.0464(3) 0.18795(10) 0.0308(6) Uani 1.0 8 d .
C(19) C -0.12773(12) 0.5010(3) 0.15687(12) 0.0469(8) Uani 1.0 8 d .
C(20) C -0.19220(13) 0.1019(4) 0.30023(14) 0.0674(10) Uani 1.0 8 d .
C(21) C -0.05897(11) -0.0891(3) 0.16394(11) 0.0402(7) Uani 1.0 8 d .
H(1) H -0.0343 0.3566 -0.0053 0.0432 Uiso 1.0 8 calc R
H(2) H -0.1279 0.2691 0.0282 0.0379 Uiso 1.0 8 calc R
H(3) H 0.1908 0.2670 0.0211 0.0579 Uiso 1.0 8 calc R
H(4) H 0.1881 0.6633 0.1280 0.0474 Uiso 1.0 8 calc R
H(5) H 0.0519 0.1281 -0.0150 0.0718 Uiso 1.0 8 calc R
H(6) H 0.1202 0.0459 0.0200 0.0715 Uiso 1.0 8 calc R
H(7) H 0.0683 0.0581 0.0562 0.0712 Uiso 1.0 8 calc R
H(8) H 0.2488 0.5493 0.0138 0.0799 Uiso 1.0 8 calc R
H(9) H 0.2692 0.6416 0.0811 0.0802 Uiso 1.0 8 calc R
H(10) H 0.2931 0.4630 0.0780 0.0801 Uiso 1.0 8 calc R
H(11) H 0.0713 0.5588 0.1879 0.0589 Uiso 1.0 8 calc R
H(12) H 0.1022 0.7135 0.1676 0.0596 Uiso 1.0 8 calc R
H(13) H 0.0342 0.6481 0.1218 0.0591 Uiso 1.0 8 calc R
H(14) H -0.1799 0.3796 0.2435 0.0436 Uiso 1.0 8 calc R
H(15) H -0.1202 -0.0892 0.2525 0.0426 Uiso 1.0 8 calc R
H(16) H -0.1633 0.5082 0.1159 0.0538 Uiso 1.0 8 calc R
H(17) H -0.1345 0.5779 0.1874 0.0537 Uiso 1.0 8 calc R
H(18) H -0.0871 0.5248 0.1498 0.0539 Uiso 1.0 8 calc R
H(19) H -0.2043 0.2014 0.3164 0.0856 Uiso 1.0 8 calc R
H(20) H -0.2311 0.0406 0.2778 0.0859 Uiso 1.0 8 calc R
H(21) H -0.1644 0.0395 0.3364 0.0858 Uiso 1.0 8 calc R
H(22) H -0.0912 -0.1421 0.1278 0.0471 Uiso 1.0 8 calc R
H(23) H -0.0410 -0.1658 0.1988 0.0469 Uiso 1.0 8 calc R
H(24) H -0.0244 -0.0471 0.1498 0.0471 Uiso 1.0 8 calc R

loop_
_atom_site_aniso_label
_atom_site_aniso_U_11
_atom_site_aniso_U_22
_atom_site_aniso_U_33
_atom_site_aniso_U_12
_atom_site_aniso_U_13
_atom_site_aniso_U_23
Fe(1) 0.02537(14) 0.02556(15) 0.02512(15) 0.00230(13) 0.00635(11) 0.00115(14)
N(1) 0.0343(9) 0.0335(11) 0.0230(9) -0.0059(8) 0.0080(8) 0.0013(8)
N(2) 0.0274(9) 0.0312(11) 0.0206(8) -0.0037(7) 0.0042(7) 0.0015(7)
C(1) 0.0295(10) 0.0238(11) 0.0252(10) -0.0023(9) 0.0096(9) -0.0017(9)
C(2) 0.0437(13) 0.0430(15) 0.0208(11) -0.0093(11) 0.0052(10) 0.0024(10)
C(3) 0.0332(11) 0.0395(13) 0.0219(10) -0.0056(10) -0.0013(9) 0.0029(10)
C(4) 0.0338(11) 0.0340(13) 0.0242(11) -0.0069(10) 0.0105(9) -0.0011(10)
C(5) 0.0443(12) 0.0401(14) 0.0308(12) -0.0083(11) 0.0154(10) -0.0058(11)
C(6) 0.0472(14) 0.0607(19) 0.0364(13) -0.0064(12) 0.0218(12) -0.0076(12)
C(7) 0.0341(12) 0.0629(18) 0.0315(13) -0.0126(12) 0.0057(10) 0.0030(12)
C(8) 0.0457(13) 0.0416(15) 0.0307(12) -0.0186(11) 0.0026(11) -0.0010(11)
C(9) 0.0436(13) 0.0329(13) 0.0242(11) -0.0058(10) 0.0081(10) -0.0001(10)
C(10) 0.0669(18) 0.0500(18) 0.0614(18) -0.0151(14) 0.0345(15) -0.0241(15)
C(11) 0.0418(15) 0.098(3) 0.0591(19) -0.0245(15) 0.0141(14) 0.0000(17)
C(12) 0.0710(17) 0.0357(15) 0.0402(14) -0.0071(13) 0.0203(13) -0.0068(12)
C(13) 0.0230(9) 0.0277(11) 0.0231(10) -0.0044(9) 0.0036(8) -0.0005(10)
C(14) 0.0246(10) 0.0306(13) 0.0320(12) 0.0001(9) 0.0008(9) -0.0011(10)
C(15) 0.0214(10) 0.0485(15) 0.0390(13) 0.0010(11) 0.0070(9) -0.0102(12)
C(16) 0.0314(12) 0.0521(16) 0.0379(13) -0.0178(11) 0.0118(10) -0.0073(12)
C(17) 0.0417(13) 0.0323(13) 0.0333(13) -0.0153(11) 0.0076(10) -0.0007(11)
C(18) 0.0344(11) 0.0259(12) 0.0284(11) -0.0065(9) 0.0055(9) -0.0019(9)
C(19) 0.0532(15) 0.0333(14) 0.0472(15) 0.0101(11) 0.0073(12) 0.0019(12)
C(20) 0.0587(17) 0.092(3) 0.0641(19) -0.0388(17) 0.0369(15) -0.0206(17)
C(21) 0.0518(14) 0.0256(13) 0.0394(14) -0.0041(10) 0.0103(11) -0.0044(10)

loop_
_atom_type_symbol
_atom_type_description
_atom_type_scat_dispersion_real
_atom_type_scat_dispersion_imag
_atom_type_scat_source
C C 0.0033 0.0016
;
International Tables for Crystallography
(1992, Vol. C, Tables 4.2.6.8 and 6.1.1.4)
;
H H 0.0000 0.0000
;
International Tables for Crystallography
(1992, Vol. C, Table 6.1.1.4)
;
N N 0.0061 0.0033
;
International Tables for Crystallography
(1992, Vol. C, Tables 4.2.6.8 and 6.1.1.4)
;
Fe Fe 0.3463 0.8444
;
International Tables for Crystallography
(1992, Vol. C, Tables 4.2.6.8 and 6.1.1.4)
;

loop_
_geom_angle_atom_site_label_1
_geom_angle_atom_site_label_2
_geom_angle_atom_site_label_3
_geom_angle
_geom_angle_publ_flag
_geom_angle_site_symmetry_1
_geom_angle_site_symmetry_3
Fe(1) Fe(1) C(1) 89.08(7) yes 2_555 .
Fe(1) Fe(1) C(13) 83.88(6) yes 2_555 2_555
Fe(1) Fe(1) C(14) 108.93(7) yes 2_555 2_555
Fe(1) Fe(1) C(15) 147.67(7) yes 2_555 2_555
Fe(1) Fe(1) C(16) 158.55(7) yes 2_555 2_555
Fe(1) Fe(1) C(17) 122.02(7) yes 2_555 2_555
Fe(1) Fe(1) C(18) 89.33(7) yes 2_555 2_555
C(1) Fe(1) C(13) 168.67(9) yes . 2_555
C(1) Fe(1) C(14) 135.71(9) yes . 2_555
C(1) Fe(1) C(15) 112.79(9) yes . 2_555
C(1) Fe(1) C(16) 106.95(9) yes . 2_555
C(1) Fe(1) C(17) 120.51(9) yes . 2_555
C(1) Fe(1) C(18) 148.54(9) yes . 2_555
C(13) Fe(1) C(14) 40.59(9) yes 2_555 2_555
C(13) Fe(1) C(15) 70.38(8) yes 2_555 2_555
C(13) Fe(1) C(16) 82.20(9) yes 2_555 2_555
C(13) Fe(1) C(17) 70.82(9) yes 2_555 2_555
C(13) Fe(1) C(18) 40.58(9) yes 2_555 2_555
C(14) Fe(1) C(15) 38.87(9) yes 2_555 2_555
C(14) Fe(1) C(16) 69.56(9) yes 2_555 2_555
C(14) Fe(1) C(17) 84.32(8) yes 2_555 2_555
C(14) Fe(1) C(18) 73.91(8) yes 2_555 2_555
C(15) Fe(1) C(16) 37.02(10) yes 2_555 2_555
C(15) Fe(1) C(17) 68.13(9) yes 2_555 2_555
C(15) Fe(1) C(18) 83.71(9) yes 2_555 2_555
C(16) Fe(1) C(17) 37.30(10) yes 2_555 2_555
C(16) Fe(1) C(18) 69.53(10) yes 2_555 2_555
C(17) Fe(1) C(18) 39.01(10) yes 2_555 2_555
C(1) N(1) C(2) 111.91(18) yes . .
C(1) N(1) C(4) 127.58(15) yes . .
C(2) N(1) C(4) 120.43(19) yes . .
C(1) N(2) C(3) 113.29(18) yes . .
C(1) N(2) C(13) 120.24(15) yes . .
C(3) N(2) C(13) 126.08(16) yes . .
Fe(1) C(1) N(1) 138.10(14) yes . .
Fe(1) C(1) N(2) 120.33(16) yes . .
N(1) C(1) N(2) 101.50(15) yes . .
N(1) C(2) C(3) 107.11(19) yes . .
N(2) C(3) C(2) 106.18(17) yes . .
N(1) C(4) C(5) 118.36(19) yes . .
N(1) C(4) C(9) 119.3(2) yes . .
C(5) C(4) C(9) 122.1(2) yes . .
C(4) C(5) C(6) 117.8(3) yes . .
C(4) C(5) C(10) 121.7(3) yes . .
C(6) C(5) C(10) 120.5(3) yes . .
C(5) C(6) C(7) 121.9(3) yes . .
C(6) C(7) C(8) 118.6(3) yes . .
C(6) C(7) C(11) 120.5(3) yes . .
C(8) C(7) C(11) 120.8(3) yes . .
C(7) C(8) C(9) 122.1(3) yes . .
C(4) C(9) C(8) 117.4(3) yes . .
C(4) C(9) C(12) 121.3(2) yes . .
C(8) C(9) C(12) 121.2(2) yes . .
Fe(1) C(13) N(2) 122.57(11) yes 2_555 .
Fe(1) C(13) C(14) 71.89(12) yes 2_555 .
Fe(1) C(13) C(18) 71.92(12) yes 2_555 .
N(2) C(13) C(14) 117.88(19) yes . .
N(2) C(13) C(18) 118.65(19) yes . .
C(14) C(13) C(18) 122.9(2) yes . .
Fe(1) C(14) C(13) 67.52(10) yes 2_555 .
Fe(1) C(14) C(15) 74.37(12) yes 2_555 .
Fe(1) C(14) C(19) 132.10(14) yes 2_555 .
C(13) C(14) C(15) 117.0(2) yes . .
C(13) C(14) C(19) 121.8(3) yes . .
C(15) C(14) C(19) 121.1(3) yes . .
Fe(1) C(15) C(14) 66.76(11) yes 2_555 .
Fe(1) C(15) C(16) 73.70(13) yes 2_555 .
C(14) C(15) C(16) 121.6(3) yes . .
Fe(1) C(16) C(15) 69.28(13) yes 2_555 .
Fe(1) C(16) C(17) 68.19(13) yes 2_555 .
Fe(1) C(16) C(20) 137.36(15) yes 2_555 .
C(15) C(16) C(17) 119.6(3) yes . .
C(15) C(16) C(20) 120.2(3) yes . .
C(17) C(16) C(20) 120.2(3) yes . .
Fe(1) C(17) C(16) 74.51(14) yes 2_555 .
Fe(1) C(17) C(18) 67.65(12) yes 2_555 .
C(16) C(17) C(18) 121.7(3) yes . .
Fe(1) C(18) C(13) 67.49(11) yes 2_555 .
Fe(1) C(18) C(17) 73.33(13) yes 2_555 .
Fe(1) C(18) C(21) 133.38(14) yes 2_555 .
C(13) C(18) C(17) 117.1(2) yes . .
C(13) C(18) C(21) 122.3(3) yes . .
C(17) C(18) C(21) 120.5(2) yes . .
N(1) C(2) H(1) 126.464 no . .
C(3) C(2) H(1) 126.423 no . .
N(2) C(3) H(2) 126.902 no . .
C(2) C(3) H(2) 126.917 no . .
C(5) C(6) H(3) 118.810 no . .
C(7) C(6) H(3) 119.278 no . .
C(7) C(8) H(4) 118.994 no . .
C(9) C(8) H(4) 118.896 no . .
C(5) C(10) H(5) 109.446 no . .
C(5) C(10) H(6) 109.566 no . .
C(5) C(10) H(7) 109.399 no . .
H(5) C(10) H(6) 109.471 no . .
H(5) C(10) H(7) 109.470 no . .
H(6) C(10) H(7) 109.475 no . .
C(7) C(11) H(8) 109.706 no . .
C(7) C(11) H(9) 109.196 no . .
C(7) C(11) H(10) 109.502 no . .
H(8) C(11) H(9) 109.476 no . .
H(8) C(11) H(10) 109.471 no . .
H(9) C(11) H(10) 109.476 no . .
C(9) C(12) H(11) 109.494 no . .
C(9) C(12) H(12) 109.335 no . .
C(9) C(12) H(13) 109.585 no . .
H(11) C(12) H(12) 109.470 no . .
H(11) C(12) H(13) 109.472 no . .
H(12) C(12) H(13) 109.471 no . .
Fe(1) C(15) H(14) 133.913 no 2_555 .
C(14) C(15) H(14) 119.126 no . .
C(16) C(15) H(14) 119.228 no . .
Fe(1) C(17) H(15) 131.785 no 2_555 .
C(16) C(17) H(15) 119.091 no . .
C(18) C(17) H(15) 119.207 no . .
C(14) C(19) H(16) 109.621 no . .
C(14) C(19) H(17) 109.384 no . .
C(14) C(19) H(18) 109.403 no . .
H(16) C(19) H(17) 109.475 no . .
H(16) C(19) H(18) 109.469 no . .
H(17) C(19) H(18) 109.476 no . .
C(16) C(20) H(19) 109.510 no . .
C(16) C(20) H(20) 109.716 no . .
C(16) C(20) H(21) 109.183 no . .
H(19) C(20) H(20) 109.470 no . .
H(19) C(20) H(21) 109.467 no . .
H(20) C(20) H(21) 109.481 no . .
C(18) C(21) H(22) 109.417 no . .
C(18) C(21) H(23) 109.406 no . .
C(18) C(21) H(24) 109.589 no . .
H(22) C(21) H(23) 109.471 no . .
H(22) C(21) H(24) 109.474 no . .
H(23) C(21) H(24) 109.470 no . .

loop_
_geom_bond_atom_site_label_1
_geom_bond_atom_site_label_2
_geom_bond_distance
_geom_bond_publ_flag
_geom_bond_site_symmetry_2
Fe(1) Fe(1) 2.6214(6) yes 2_555
Fe(1) C(1) 1.9792(18) yes .
Fe(1) C(13) 2.0202(19) yes 2_555
Fe(1) C(14) 2.0781(19) yes 2_555
Fe(1) C(15) 2.178(2) yes 2_555
Fe(1) C(16) 2.235(3) yes 2_555
Fe(1) C(17) 2.153(3) yes 2_555
Fe(1) C(18) 2.079(2) yes 2_555
N(1) C(1) 1.379(3) yes .
N(1) C(2) 1.387(3) yes .
N(1) C(4) 1.438(3) yes .
N(2) C(1) 1.370(3) yes .
N(2) C(3) 1.378(3) yes .
N(2) C(13) 1.431(3) yes .
C(2) C(3) 1.337(4) yes .
C(4) C(5) 1.393(4) yes .
C(4) C(9) 1.394(3) yes .
C(5) C(6) 1.386(4) yes .
C(5) C(10) 1.510(4) yes .
C(6) C(7) 1.383(4) yes .
C(7) C(8) 1.377(4) yes .
C(7) C(11) 1.509(4) yes .
C(8) C(9) 1.393(4) yes .
C(9) C(12) 1.502(4) yes .
C(13) C(14) 1.423(3) yes .
C(13) C(18) 1.423(3) yes .
C(14) C(15) 1.419(4) yes .
C(14) C(19) 1.506(4) yes .
C(15) C(16) 1.402(4) yes .
C(16) C(17) 1.405(4) yes .
C(16) C(20) 1.512(5) yes .
C(17) C(18) 1.415(4) yes .
C(18) C(21) 1.504(4) yes .
C(2) H(1) 0.970 no .
C(3) H(2) 0.970 no .
C(6) H(3) 0.970 no .
C(8) H(4) 0.970 no .
C(10) H(5) 0.970 no .
C(10) H(6) 0.970 no .
C(10) H(7) 0.970 no .
C(11) H(8) 0.970 no .
C(11) H(9) 0.970 no .
C(11) H(10) 0.970 no .
C(12) H(11) 0.970 no .
C(12) H(12) 0.970 no .
C(12) H(13) 0.970 no .
C(15) H(14) 0.970 no .
C(17) H(15) 0.970 no .
C(19) H(16) 0.970 no .
C(19) H(17) 0.970 no .
C(19) H(18) 0.970 no .
C(20) H(19) 0.970 no .
C(20) H(20) 0.970 no .
C(20) H(21) 0.970 no .
C(21) H(22) 0.970 no .
C(21) H(23) 0.970 no .
C(21) H(24) 0.970 no .

loop_
_geom_contact_atom_site_label_1
_geom_contact_atom_site_label_2
_geom_contact_distance
_geom_contact_publ_flag
_geom_contact_site_symmetry_2
Fe(1) C(21) 3.567(3) no .
N(1) C(10) 2.875(4) no .
N(1) C(12) 2.880(3) no .
N(1) C(13) 3.503(3) no .
N(2) C(4) 3.543(3) no .
N(2) C(19) 2.891(4) no .
N(2) C(21) 2.921(3) no .
C(1) C(5) 3.529(4) no .
C(1) C(9) 3.255(4) no .
C(1) C(12) 3.264(4) no .
C(1) C(14) 3.319(4) no .
C(1) C(18) 3.179(4) no .
C(1) C(21) 3.379(3) no .
C(2) C(5) 3.121(4) no .
C(2) C(9) 3.410(3) no .
C(2) C(10) 3.210(4) no .
C(2) C(13) 3.558(4) no .
C(3) C(4) 3.554(3) no .
C(3) C(14) 3.264(4) no .
C(3) C(18) 3.517(4) no .
C(3) C(19) 3.279(4) no .
C(4) C(7) 2.768(4) no .
C(4) C(20) 3.512(4) no 2_555
C(5) C(8) 2.776(4) no .
C(5) C(20) 3.372(4) no 2_555
C(6) C(9) 2.781(4) no .
C(2) C(9) 3.510(3) no 3_565
C(9) C(2) 3.510(3) no 3_565
C(11) C(13) 3.548(3) no 5_555
C(11) C(18) 3.549(3) no 5_555
C(13) C(11) 3.548(3) no 5_445
C(18) C(11) 3.549(3) no 5_445
Fe(1) H(11) 3.1117 no .
Fe(1) H(17) 3.5576 no 2_555
Fe(1) H(18) 3.4276 no 2_555
Fe(1) H(23) 3.5204 no 2_555
Fe(1) H(24) 3.0726 no .
Fe(1) H(24) 3.5039 no 2_555
N(1) H(2) 3.1360 no .
N(1) H(5) 3.0672 no .
N(1) H(7) 2.6059 no .
N(1) H(11) 2.8319 no .
N(1) H(13) 2.8211 no .
N(1) H(18) 3.5011 no .
N(1) H(24) 3.5506 no .
N(2) H(1) 3.1148 no .
N(2) H(16) 3.1668 no .
N(2) H(18) 2.5622 no .
N(2) H(22) 3.3015 no .
N(2) H(24) 2.5370 no .
C(1) H(1) 3.2226 no .
C(1) H(2) 3.2247 no .
C(1) H(7) 3.2171 no .
C(1) H(11) 2.7891 no .
C(1) H(13) 3.3009 no .
C(1) H(18) 3.0081 no .
C(1) H(24) 2.7112 no .
C(2) H(5) 2.9655 no .
C(2) H(7) 3.0492 no .
C(2) H(13) 3.3116 no .
C(2) H(18) 3.4810 no .
C(3) H(16) 3.1706 no .
C(3) H(18) 2.9318 no .
C(3) H(24) 3.3709 no .
C(4) H(1) 2.7314 no .
C(4) H(3) 3.2565 no .
C(4) H(4) 3.2592 no .
C(4) H(5) 2.9296 no .
C(4) H(6) 3.2887 no .
C(4) H(7) 2.6590 no .
C(4) H(11) 2.7652 no .
C(4) H(12) 3.3059 no .
C(4) H(13) 2.7758 no .
C(4) H(14) 3.5372 no 2_555
C(4) H(19) 3.0515 no 2_555
C(4) H(21) 3.3369 no 2_555
C(5) H(1) 3.1348 no .
C(5) H(19) 2.9110 no 2_555
C(5) H(21) 2.9820 no 2_555
C(6) H(4) 3.2486 no .
C(6) H(5) 2.9936 no .
C(6) H(6) 2.5878 no .
C(6) H(7) 3.2314 no .
C(6) H(8) 2.7498 no .
C(6) H(9) 3.2929 no .
C(6) H(10) 2.7647 no .
C(6) H(19) 3.0381 no 2_555
C(6) H(21) 3.5602 no 2_555
C(7) H(19) 3.3017 no 2_555
C(8) H(3) 3.2496 no .
C(8) H(8) 3.1260 no .
C(8) H(9) 2.5474 no .
C(8) H(10) 3.1227 no .
C(8) H(11) 3.1546 no .
C(8) H(12) 2.5600 no .
C(8) H(13) 3.1159 no .
C(8) H(14) 3.5117 no 2_555
C(8) H(19) 3.3960 no 2_555
C(9) H(14) 3.1176 no 2_555
C(9) H(19) 3.3217 no 2_555
C(10) H(1) 3.2117 no .
C(10) H(3) 2.6586 no .
C(10) H(21) 2.9709 no 2_555
C(11) H(3) 2.6629 no .
C(11) H(4) 2.6592 no .
C(12) H(4) 2.6765 no .
C(12) H(14) 3.2858 no 2_555
C(12) H(17) 3.3296 no 2_555
C(13) H(2) 2.8312 no .
C(13) H(14) 3.3026 no .
C(13) H(15) 3.3010 no .
C(13) H(16) 2.9404 no .
C(13) H(17) 3.3152 no .
C(13) H(18) 2.6828 no .
C(13) H(22) 2.9948 no .
C(13) H(23) 3.2984 no .
C(13) H(24) 2.6615 no .
C(14) H(2) 3.4266 no .
C(14) H(11) 3.2378 no 2_555
C(15) H(11) 3.0468 no 2_555
C(15) H(15) 3.2971 no .
C(15) H(16) 3.0063 no .
C(15) H(17) 2.6235 no .
C(15) H(18) 3.2748 no .
C(15) H(19) 2.5720 no .
C(15) H(20) 3.0643 no .
C(15) H(21) 3.2068 no .
C(17) H(14) 3.2986 no .
C(17) H(19) 3.3089 no .
C(17) H(20) 2.8514 no .
C(17) H(21) 2.6935 no .
C(17) H(22) 2.9388 no .
C(17) H(23) 2.6356 no .
C(17) H(24) 3.2881 no .
C(17) H(24) 3.3910 no 2_555
C(18) H(23) 3.5661 no 2_555
C(19) H(2) 3.4068 no .
C(19) H(11) 3.2313 no 2_555
C(19) H(14) 2.7066 no .
C(20) H(7) 3.4052 no 2_555
C(20) H(14) 2.6765 no .
C(20) H(15) 2.6789 no .
C(21) H(15) 2.6902 no .
C(21) H(23) 3.1258 no 2_555
H(1) H(2) 2.4955 no .
H(1) H(5) 2.7316 no .
H(1) H(7) 3.3130 no .
H(2) H(16) 3.0349 no .
H(2) H(18) 3.2836 no .
H(3) H(5) 3.0879 no .
H(3) H(6) 2.3932 no .
H(3) H(7) 3.4792 no .
H(3) H(8) 2.6978 no .
H(3) H(9) 3.5848 no .
H(3) H(10) 2.7072 no .
H(3) H(19) 3.5022 no 2_555
H(4) H(8) 3.3279 no .
H(4) H(9) 2.3268 no .
H(4) H(10) 3.2988 no .
H(4) H(11) 3.3433 no .
H(4) H(12) 2.3463 no .
H(4) H(13) 3.3167 no .
H(6) H(21) 2.9554 no 2_555
H(7) H(19) 3.5272 no 2_555
H(7) H(21) 2.5740 no 2_555
H(7) H(24) 3.4343 no .
H(11) H(14) 2.7762 no 2_555
H(11) H(17) 2.6131 no 2_555
H(11) H(18) 3.2835 no .
H(11) H(18) 3.4552 no 2_555
H(12) H(14) 3.4866 no 2_555
H(12) H(17) 3.2090 no 2_555
H(13) H(18) 3.0817 no .
H(14) H(16) 3.1140 no .
H(14) H(17) 2.4508 no .
H(14) H(18) 3.5363 no .
H(14) H(19) 2.3621 no .
H(14) H(20) 3.2120 no .
H(14) H(21) 3.4308 no .
H(15) H(19) 3.5872 no .
H(15) H(20) 2.8664 no .
H(15) H(21) 2.5711 no .
H(15) H(22) 3.0244 no .
H(15) H(23) 2.4723 no .
H(15) H(23) 3.3753 no 2_555
H(15) H(24) 3.5541 no .
H(15) H(24) 3.1824 no 2_555
H(23) H(23) 2.3494 no 2_555
H(23) H(24) 3.2837 no 2_555
N(1) H(1) 3.3801 no 3_565
C(2) H(1) 3.2237 no 3_565
C(2) H(13) 3.4808 no 3_565
C(3) H(6) 3.1179 no 3_555
C(4) H(1) 2.9267 no 3_565
C(5) H(1) 3.5270 no 3_565
C(7) H(2) 3.0646 no 3_565
C(8) H(1) 3.1031 no 3_565
C(8) H(2) 3.1345 no 3_565
C(9) H(1) 2.6785 no 3_565
C(10) H(5) 3.5510 no 3_555
C(10) H(7) 3.5413 no 3_555
C(10) H(22) 3.4131 no 3_555
C(11) H(2) 3.2625 no 3_565
C(11) H(2) 3.4058 no 5_555
C(11) H(3) 3.4910 no 7_555
C(11) H(22) 3.4715 no 5_555
C(12) H(1) 3.0204 no 3_565
C(12) H(15) 3.1472 no 2_565
C(12) H(23) 3.5553 no 1_565
C(12) H(24) 3.5456 no 1_565
C(13) H(9) 2.9671 no 5_445
C(13) H(10) 3.2397 no 5_445
C(14) H(9) 3.0798 no 5_445
C(15) H(4) 3.5425 no 5_445
C(15) H(9) 3.3503 no 5_445
C(15) H(20) 3.1472 no 6_455
C(16) H(4) 3.5964 no 5_445
C(16) H(9) 3.5749 no 5_445
C(17) H(9) 3.5435 no 5_445
C(17) H(10) 3.3201 no 5_445
C(17) H(12) 3.2514 no 2_545
C(18) H(9) 3.2653 no 5_445
C(18) H(10) 2.9341 no 5_445
C(19) H(22) 3.1919 no 1_565
C(19) H(23) 3.3075 no 1_565
C(20) H(14) 3.2148 no 6_445
C(21) H(5) 3.3215 no 3_555
C(21) H(10) 3.1732 no 5_445
C(21) H(13) 3.3166 no 1_545
C(21) H(17) 3.3487 no 1_545
C(21) H(18) 3.2649 no 1_545
H(1) N(1) 3.3801 no 3_565
H(1) C(2) 3.2237 no 3_565
H(1) C(4) 2.9267 no 3_565
H(1) C(5) 3.5270 no 3_565
H(1) C(8) 3.1031 no 3_565
H(1) C(9) 2.6785 no 3_565
H(1) C(12) 3.0204 no 3_565
H(1) H(1) 2.7851 no 3_565
H(1) H(4) 3.5279 no 3_565
H(1) H(12) 3.4015 no 3_565
H(1) H(13) 2.5428 no 3_565
H(2) C(7) 3.0646 no 3_565
H(2) C(8) 3.1345 no 3_565
H(2) C(11) 3.2625 no 3_565
H(2) C(11) 3.4058 no 5_445
H(2) H(4) 3.2668 no 3_565
H(2) H(6) 2.8495 no 3_555
H(2) H(8) 2.9091 no 3_565
H(2) H(8) 3.1784 no 5_445
H(2) H(9) 3.2895 no 3_565
H(2) H(9) 3.0389 no 5_445
H(2) H(10) 3.4479 no 5_445
H(3) C(11) 3.4910 no 7_555
H(3) H(3) 3.0311 no 7_555
H(3) H(8) 3.1476 no 7_555
H(3) H(10) 2.9959 no 7_555
H(3) H(16) 3.4072 no 3_565
H(3) H(22) 3.4124 no 3_555
H(4) C(15) 3.5425 no 5_555
H(4) C(16) 3.5964 no 5_555
H(4) H(1) 3.5279 no 3_565
H(4) H(2) 3.2668 no 3_565
H(4) H(20) 3.3147 no 5_555
H(4) H(21) 3.3065 no 2_565
H(5) C(10) 3.5510 no 3_555
H(5) C(21) 3.3215 no 3_555
H(5) H(5) 3.3303 no 3_555
H(5) H(7) 2.9177 no 3_555
H(5) H(13) 3.0826 no 3_565
H(5) H(22) 2.8664 no 3_555
H(5) H(24) 2.8795 no 3_555
H(6) C(3) 3.1179 no 3_555
H(6) H(2) 2.8495 no 3_555
H(6) H(8) 3.2767 no 7_555
H(6) H(10) 3.2960 no 7_555
H(6) H(22) 3.1757 no 3_555
H(6) H(24) 3.5960 no 3_555
H(7) C(10) 3.5413 no 3_555
H(7) H(5) 2.9177 no 3_555
H(7) H(7) 3.3096 no 3_555
H(8) H(2) 2.9091 no 3_565
H(8) H(2) 3.1784 no 5_555
H(8) H(3) 3.1476 no 7_555
H(8) H(6) 3.2767 no 7_555
H(8) H(8) 3.3961 no 7_565
H(8) H(9) 3.2427 no 7_565
H(8) H(16) 2.8637 no 3_565
H(9) C(13) 2.9671 no 5_555
H(9) C(14) 3.0798 no 5_555
H(9) C(15) 3.3503 no 5_555
H(9) C(16) 3.5749 no 5_555
H(9) C(17) 3.5435 no 5_555
H(9) C(18) 3.2653 no 5_555
H(9) H(2) 3.2895 no 3_565
H(9) H(2) 3.0389 no 5_555
H(9) H(8) 3.2427 no 7_565
H(9) H(16) 3.3612 no 5_555
H(10) C(13) 3.2397 no 5_555
H(10) C(17) 3.3201 no 5_555
H(10) C(18) 2.9341 no 5_555
H(10) C(21) 3.1732 no 5_555
H(10) H(2) 3.4479 no 5_555
H(10) H(3) 2.9959 no 7_555
H(10) H(6) 3.2960 no 7_555
H(10) H(22) 2.5450 no 5_555
H(11) H(15) 3.2369 no 2_565
H(11) H(23) 3.4186 no 1_565
H(11) H(23) 3.5904 no 2_565
H(12) C(17) 3.2514 no 2_565
H(12) H(1) 3.4015 no 3_565
H(12) H(15) 2.3315 no 2_565
H(12) H(21) 3.0452 no 2_565
H(12) H(23) 3.5569 no 1_565
H(12) H(24) 3.3216 no 1_565
H(13) C(2) 3.4808 no 3_565
H(13) C(21) 3.3166 no 1_565
H(13) H(1) 2.5428 no 3_565
H(13) H(5) 3.0826 no 3_565
H(13) H(15) 3.5201 no 2_565
H(13) H(22) 3.2832 no 1_565
H(13) H(23) 3.1223 no 1_565
H(13) H(24) 2.9929 no 1_565
H(14) C(20) 3.2148 no 6_455
H(14) H(20) 2.2756 no 6_455
H(14) H(21) 3.5204 no 6_455
H(15) C(12) 3.1472 no 2_545
H(15) H(11) 3.2369 no 2_545
H(15) H(12) 2.3315 no 2_545
H(15) H(13) 3.5201 no 2_545
H(15) H(17) 3.0797 no 1_545
H(16) H(3) 3.4072 no 3_565
H(16) H(8) 2.8637 no 3_565
H(16) H(9) 3.3612 no 5_445
H(16) H(22) 3.2758 no 1_565
H(17) C(21) 3.3487 no 1_565
H(17) H(15) 3.0797 no 1_565
H(17) H(20) 3.2789 no 6_455
H(17) H(22) 2.9723 no 1_565
H(17) H(23) 2.9036 no 1_565
H(18) C(21) 3.2649 no 1_565
H(18) H(22) 2.8088 no 1_565
H(18) H(23) 2.8393 no 1_565
H(19) H(20) 3.4986 no 6_455
H(20) C(15) 3.1472 no 6_445
H(20) H(4) 3.3147 no 5_445
H(20) H(14) 2.2756 no 6_445
H(20) H(17) 3.2789 no 6_445
H(20) H(19) 3.4986 no 6_445
H(21) H(4) 3.3065 no 2_545
H(21) H(12) 3.0452 no 2_545
H(21) H(14) 3.5204 no 6_445
H(22) C(10) 3.4131 no 3_555
H(22) C(11) 3.4715 no 5_445
H(22) C(19) 3.1919 no 1_545
H(22) H(3) 3.4124 no 3_555
H(22) H(5) 2.8664 no 3_555
H(22) H(6) 3.1757 no 3_555
H(22) H(10) 2.5450 no 5_445
H(22) H(13) 3.2832 no 1_545
H(22) H(16) 3.2758 no 1_545
H(22) H(17) 2.9723 no 1_545
H(22) H(18) 2.8088 no 1_545
H(23) C(12) 3.5553 no 1_545
H(23) C(19) 3.3075 no 1_545
H(23) H(11) 3.4186 no 1_545
H(23) H(11) 3.5904 no 2_545
H(23) H(12) 3.5569 no 1_545
H(23) H(13) 3.1223 no 1_545
H(23) H(17) 2.9036 no 1_545
H(23) H(18) 2.8393 no 1_545
H(24) C(12) 3.5456 no 1_545
H(24) H(5) 2.8795 no 3_555
H(24) H(6) 3.5960 no 3_555
H(24) H(12) 3.3216 no 1_545
H(24) H(13) 2.9929 no 1_545

loop_
_geom_torsion_atom_site_label_1
_geom_torsion_atom_site_label_2
_geom_torsion_atom_site_label_3
_geom_torsion_atom_site_label_4
_geom_torsion
_geom_torsion_publ_flag
_geom_torsion_site_symmetry_1
_geom_torsion_site_symmetry_3
_geom_torsion_site_symmetry_4
Fe(1) Fe(1) C(1) N(1) 166.9(2) no 2_555 . .
Fe(1) Fe(1) C(1) N(2) -16.67(14) no 2_555 . .
C(1) Fe(1) Fe(1) C(1) -156.34(6) no . 2_555 2_555
C(1) Fe(1) Fe(1) C(13) 14.78(6) no . 2_555 .
C(1) Fe(1) Fe(1) C(14) -17.63(6) no . 2_555 .
C(1) Fe(1) Fe(1) C(15) -22.00(7) no . 2_555 .
C(1) Fe(1) Fe(1) C(16) 64.52(7) no . 2_555 .
C(1) Fe(1) Fe(1) C(17) 77.59(6) no . 2_555 .
C(1) Fe(1) Fe(1) C(18) 55.08(6) no . 2_555 .
Fe(1) Fe(1) C(13) N(2) -16.80(13) no 2_555 2_555 2_555
Fe(1) Fe(1) C(13) C(14) -128.81(8) no 2_555 2_555 2_555
Fe(1) Fe(1) C(13) C(18) 96.15(7) no 2_555 2_555 2_555
C(13) Fe(1) Fe(1) C(1) 14.78(6) no 2_555 2_555 2_555
C(13) Fe(1) Fe(1) C(13) -174.10(6) no 2_555 2_555 .
C(13) Fe(1) Fe(1) C(14) 153.49(6) no 2_555 2_555 .
C(13) Fe(1) Fe(1) C(15) 149.12(7) no 2_555 2_555 .
C(13) Fe(1) Fe(1) C(16) -124.37(7) no 2_555 2_555 .
C(13) Fe(1) Fe(1) C(17) -111.29(6) no 2_555 2_555 .
C(13) Fe(1) Fe(1) C(18) -133.80(6) no 2_555 2_555 .
Fe(1) Fe(1) C(14) C(13) 54.99(8) no 2_555 2_555 2_555
Fe(1) Fe(1) C(14) C(15) -176.28(6) no 2_555 2_555 2_555
Fe(1) Fe(1) C(14) C(19) -58.2(2) no 2_555 2_555 2_555
C(14) Fe(1) Fe(1) C(1) -17.63(7) no 2_555 2_555 2_555
C(14) Fe(1) Fe(1) C(13) 153.49(7) no 2_555 2_555 .
C(14) Fe(1) Fe(1) C(14) 121.08(7) no 2_555 2_555 .
C(14) Fe(1) Fe(1) C(15) 116.71(7) no 2_555 2_555 .
C(14) Fe(1) Fe(1) C(16) -156.78(7) no 2_555 2_555 .
C(14) Fe(1) Fe(1) C(17) -143.70(6) no 2_555 2_555 .
C(14) Fe(1) Fe(1) C(18) -166.21(6) no 2_555 2_555 .
Fe(1) Fe(1) C(15) C(14) 6.59(18) no 2_555 2_555 2_555
Fe(1) Fe(1) C(15) C(16) 142.69(7) no 2_555 2_555 2_555
C(15) Fe(1) Fe(1) C(1) -22.00(13) no 2_555 2_555 2_555
C(15) Fe(1) Fe(1) C(13) 149.12(12) no 2_555 2_555 .
C(15) Fe(1) Fe(1) C(14) 116.71(12) no 2_555 2_555 .
C(15) Fe(1) Fe(1) C(15) 112.34(13) no 2_555 2_555 .
C(15) Fe(1) Fe(1) C(16) -161.14(12) no 2_555 2_555 .
C(15) Fe(1) Fe(1) C(17) -148.07(12) no 2_555 2_555 .
C(15) Fe(1) Fe(1) C(18) -170.57(12) no 2_555 2_555 .
Fe(1) Fe(1) C(16) C(15) -117.57(16) no 2_555 2_555 2_555
Fe(1) Fe(1) C(16) C(17) 18.5(3) no 2_555 2_555 2_555
Fe(1) Fe(1) C(16) C(20) 129.92(17) no 2_555 2_555 2_555
C(16) Fe(1) Fe(1) C(1) 64.52(17) no 2_555 2_555 2_555
C(16) Fe(1) Fe(1) C(13) -124.37(17) no 2_555 2_555 .
C(16) Fe(1) Fe(1) C(14) -156.78(17) no 2_555 2_555 .
C(16) Fe(1) Fe(1) C(15) -161.14(17) no 2_555 2_555 .
C(16) Fe(1) Fe(1) C(16) -74.63(17) no 2_555 2_555 .
C(16) Fe(1) Fe(1) C(17) -61.55(17) no 2_555 2_555 .
C(16) Fe(1) Fe(1) C(18) -84.06(17) no 2_555 2_555 .
Fe(1) Fe(1) C(17) C(16) -172.15(5) no 2_555 2_555 2_555
Fe(1) Fe(1) C(17) C(18) -37.45(10) no 2_555 2_555 2_555
C(17) Fe(1) Fe(1) C(1) 77.59(7) no 2_555 2_555 2_555
C(17) Fe(1) Fe(1) C(13) -111.29(7) no 2_555 2_555 .
C(17) Fe(1) Fe(1) C(14) -143.70(7) no 2_555 2_555 .
C(17) Fe(1) Fe(1) C(15) -148.07(7) no 2_555 2_555 .
C(17) Fe(1) Fe(1) C(16) -61.55(8) no 2_555 2_555 .
C(17) Fe(1) Fe(1) C(17) -48.48(7) no 2_555 2_555 .
C(17) Fe(1) Fe(1) C(18) -70.98(7) no 2_555 2_555 .
Fe(1) Fe(1) C(18) C(13) -81.36(8) no 2_555 2_555 2_555
Fe(1) Fe(1) C(18) C(17) 148.96(7) no 2_555 2_555 2_555
Fe(1) Fe(1) C(18) C(21) 32.48(19) no 2_555 2_555 2_555
C(18) Fe(1) Fe(1) C(1) 55.08(6) no 2_555 2_555 2_555
C(18) Fe(1) Fe(1) C(13) -133.80(6) no 2_555 2_555 .
C(18) Fe(1) Fe(1) C(14) -166.21(6) no 2_555 2_555 .
C(18) Fe(1) Fe(1) C(15) -170.57(6) no 2_555 2_555 .
C(18) Fe(1) Fe(1) C(16) -84.06(7) no 2_555 2_555 .
C(18) Fe(1) Fe(1) C(17) -70.98(6) no 2_555 2_555 .
C(18) Fe(1) Fe(1) C(18) -93.49(6) no 2_555 2_555 .
C(1) Fe(1) C(14) C(13) 164.09(10) no . 2_555 2_555
C(1) Fe(1) C(14) C(15) -67.17(14) no . 2_555 2_555
C(1) Fe(1) C(14) C(19) 50.9(3) no . 2_555 2_555
C(14) Fe(1) C(1) N(1) 50.3(3) no 2_555 . .
C(14) Fe(1) C(1) N(2) -133.30(14) no 2_555 . .
C(1) Fe(1) C(15) C(14) 135.73(9) no . 2_555 2_555
C(1) Fe(1) C(15) C(16) -88.17(11) no . 2_555 2_555
C(15) Fe(1) C(1) N(1) 11.4(3) no 2_555 . .
C(15) Fe(1) C(1) N(2) -172.16(13) no 2_555 . .
C(1) Fe(1) C(16) C(15) 105.57(10) no . 2_555 2_555
C(1) Fe(1) C(16) C(17) -118.41(10) no . 2_555 2_555
C(1) Fe(1) C(16) C(20) -6.9(3) no . 2_555 2_555
C(16) Fe(1) C(1) N(1) -27.6(3) no 2_555 . .
C(16) Fe(1) C(1) N(2) 148.85(14) no 2_555 . .
C(1) Fe(1) C(17) C(16) 77.58(11) no . 2_555 2_555
C(1) Fe(1) C(17) C(18) -147.72(9) no . 2_555 2_555
C(17) Fe(1) C(1) N(1) -65.8(3) no 2_555 . .
C(17) Fe(1) C(1) N(2) 110.63(15) no 2_555 . .
C(1) Fe(1) C(18) C(13) -168.49(13) no . 2_555 2_555
C(1) Fe(1) C(18) C(17) 61.8(2) no . 2_555 2_555
C(1) Fe(1) C(18) C(21) -54.6(3) no . 2_555 2_555
C(18) Fe(1) C(1) N(1) -105.9(3) no 2_555 . .
C(18) Fe(1) C(1) N(2) 70.5(3) no 2_555 . .
C(13) Fe(1) C(14) C(13) 0.00(9) no 2_555 2_555 2_555
C(13) Fe(1) C(14) C(15) 128.73(15) no 2_555 2_555 2_555
C(13) Fe(1) C(14) C(19) -113.2(3) no 2_555 2_555 2_555
C(14) Fe(1) C(13) N(2) 112.0(2) no 2_555 2_555 2_555
C(14) Fe(1) C(13) C(14) 0.00(9) no 2_555 2_555 2_555
C(14) Fe(1) C(13) C(18) -135.04(15) no 2_555 2_555 2_555
C(13) Fe(1) C(15) C(14) -32.60(9) no 2_555 2_555 2_555
C(13) Fe(1) C(15) C(16) 103.50(11) no 2_555 2_555 2_555
C(15) Fe(1) C(13) N(2) 143.33(17) no 2_555 2_555 2_555
C(15) Fe(1) C(13) C(14) 31.32(9) no 2_555 2_555 2_555
C(15) Fe(1) C(13) C(18) -103.72(10) no 2_555 2_555 2_555
C(13) Fe(1) C(16) C(15) -67.59(10) no 2_555 2_555 2_555
C(13) Fe(1) C(16) C(17) 68.43(10) no 2_555 2_555 2_555
C(13) Fe(1) C(16) C(20) 179.9(3) no 2_555 2_555 2_555
C(16) Fe(1) C(13) N(2) 179.56(16) no 2_555 2_555 2_555
C(16) Fe(1) C(13) C(14) 67.54(10) no 2_555 2_555 2_555
C(16) Fe(1) C(13) C(18) -67.49(10) no 2_555 2_555 2_555
C(13) Fe(1) C(17) C(16) -102.69(10) no 2_555 2_555 2_555
C(13) Fe(1) C(17) C(18) 32.01(8) no 2_555 2_555 2_555
C(17) Fe(1) C(13) N(2) -143.81(17) no 2_555 2_555 2_555
C(17) Fe(1) C(13) C(14) 104.18(10) no 2_555 2_555 2_555
C(17) Fe(1) C(13) C(18) -30.86(9) no 2_555 2_555 2_555
C(13) Fe(1) C(18) C(13) 0.00(9) no 2_555 2_555 2_555
C(13) Fe(1) C(18) C(17) -129.68(15) no 2_555 2_555 2_555
C(13) Fe(1) C(18) C(21) 113.8(3) no 2_555 2_555 2_555
C(18) Fe(1) C(13) N(2) -112.9(2) no 2_555 2_555 2_555
C(18) Fe(1) C(13) C(14) 135.04(16) no 2_555 2_555 2_555
C(18) Fe(1) C(13) C(18) 0.00(10) no 2_555 2_555 2_555
C(14) Fe(1) C(15) C(14) 0.00(9) no 2_555 2_555 2_555
C(14) Fe(1) C(15) C(16) 136.10(17) no 2_555 2_555 2_555
C(15) Fe(1) C(14) C(13) -128.73(16) no 2_555 2_555 2_555
C(15) Fe(1) C(14) C(15) 0.00(11) no 2_555 2_555 2_555
C(15) Fe(1) C(14) C(19) 118.1(3) no 2_555 2_555 2_555
C(14) Fe(1) C(16) C(15) -27.67(9) no 2_555 2_555 2_555
C(14) Fe(1) C(16) C(17) 108.35(11) no 2_555 2_555 2_555
C(14) Fe(1) C(16) C(20) -140.2(3) no 2_555 2_555 2_555
C(16) Fe(1) C(14) C(13) -102.27(11) no 2_555 2_555 2_555
C(16) Fe(1) C(14) C(15) 26.46(9) no 2_555 2_555 2_555
C(16) Fe(1) C(14) C(19) 144.5(3) no 2_555 2_555 2_555
C(14) Fe(1) C(17) C(16) -63.35(10) no 2_555 2_555 2_555
C(14) Fe(1) C(17) C(18) 71.36(10) no 2_555 2_555 2_555
C(17) Fe(1) C(14) C(13) -66.96(10) no 2_555 2_555 2_555
C(17) Fe(1) C(14) C(15) 61.77(10) no 2_555 2_555 2_555
C(17) Fe(1) C(14) C(19) 179.9(2) no 2_555 2_555 2_555
C(14) Fe(1) C(18) C(13) 28.59(9) no 2_555 2_555 2_555
C(14) Fe(1) C(18) C(17) -101.09(10) no 2_555 2_555 2_555
C(14) Fe(1) C(18) C(21) 142.4(2) no 2_555 2_555 2_555
C(18) Fe(1) C(14) C(13) -28.59(9) no 2_555 2_555 2_555
C(18) Fe(1) C(14) C(15) 100.15(11) no 2_555 2_555 2_555
C(18) Fe(1) C(14) C(19) -141.8(2) no 2_555 2_555 2_555
C(15) Fe(1) C(16) C(15) -0.00(10) no 2_555 2_555 2_555
C(15) Fe(1) C(16) C(17) 136.03(18) no 2_555 2_555 2_555
C(15) Fe(1) C(16) C(20) -112.5(3) no 2_555 2_555 2_555
C(16) Fe(1) C(15) C(14) -136.10(18) no 2_555 2_555 2_555
C(16) Fe(1) C(15) C(16) -0.00(11) no 2_555 2_555 2_555
C(15) Fe(1) C(17) C(16) -26.78(9) no 2_555 2_555 2_555
C(15) Fe(1) C(17) C(18) 107.93(10) no 2_555 2_555 2_555
C(17) Fe(1) C(15) C(14) -109.14(11) no 2_555 2_555 2_555
C(17) Fe(1) C(15) C(16) 26.96(9) no 2_555 2_555 2_555
C(15) Fe(1) C(18) C(13) 67.02(10) no 2_555 2_555 2_555
C(15) Fe(1) C(18) C(17) -62.66(10) no 2_555 2_555 2_555
C(15) Fe(1) C(18) C(21) -179.1(2) no 2_555 2_555 2_555
C(18) Fe(1) C(15) C(14) -72.09(10) no 2_555 2_555 2_555
C(18) Fe(1) C(15) C(16) 64.01(10) no 2_555 2_555 2_555
C(16) Fe(1) C(17) C(16) -0.00(10) no 2_555 2_555 2_555
C(16) Fe(1) C(17) C(18) 134.71(16) no 2_555 2_555 2_555
C(17) Fe(1) C(16) C(15) -136.03(18) no 2_555 2_555 2_555
C(17) Fe(1) C(16) C(17) -0.00(9) no 2_555 2_555 2_555
C(17) Fe(1) C(16) C(20) 111.5(3) no 2_555 2_555 2_555
C(16) Fe(1) C(18) C(13) 102.31(11) no 2_555 2_555 2_555
C(16) Fe(1) C(18) C(17) -27.37(9) no 2_555 2_555 2_555
C(16) Fe(1) C(18) C(21) -143.9(2) no 2_555 2_555 2_555
C(18) Fe(1) C(16) C(15) -107.50(11) no 2_555 2_555 2_555
C(18) Fe(1) C(16) C(17) 28.53(9) no 2_555 2_555 2_555
C(18) Fe(1) C(16) C(20) 140.0(3) no 2_555 2_555 2_555
C(17) Fe(1) C(18) C(13) 129.68(16) no 2_555 2_555 2_555
C(17) Fe(1) C(18) C(17) 0.00(9) no 2_555 2_555 2_555
C(17) Fe(1) C(18) C(21) -116.5(3) no 2_555 2_555 2_555
C(18) Fe(1) C(17) C(16) -134.71(15) no 2_555 2_555 2_555
C(18) Fe(1) C(17) C(18) 0.00(9) no 2_555 2_555 2_555
C(1) N(1) C(2) C(3) -0.5(3) no . . .
C(2) N(1) C(1) Fe(1) 177.28(18) no . . .
C(2) N(1) C(1) N(2) 0.4(2) no . . .
C(1) N(1) C(4) C(5) 114.5(2) no . . .
C(1) N(1) C(4) C(9) -71.4(3) no . . .
C(4) N(1) C(1) Fe(1) -6.0(4) no . . .
C(4) N(1) C(1) N(2) 177.12(18) no . . .
C(2) N(1) C(4) C(5) -69.1(3) no . . .
C(2) N(1) C(4) C(9) 105.0(2) no . . .
C(4) N(1) C(2) C(3) -177.42(17) no . . .
C(1) N(2) C(3) C(2) 0.0(3) no . . .
C(3) N(2) C(1) Fe(1) -177.83(15) no . . .
C(3) N(2) C(1) N(1) -0.3(2) no . . .
C(1) N(2) C(13) Fe(1) 9.8(3) no . . 2_555
C(1) N(2) C(13) C(14) 95.26(19) no . . .
C(1) N(2) C(13) C(18) -76.1(2) no . . .
C(13) N(2) C(1) Fe(1) 8.9(3) no . . .
C(13) N(2) C(1) N(1) -173.59(16) no . . .
C(3) N(2) C(13) Fe(1) -162.58(17) no . . 2_555
C(3) N(2) C(13) C(14) -77.1(3) no . . .
C(3) N(2) C(13) C(18) 111.5(2) no . . .
C(13) N(2) C(3) C(2) 172.85(17) no . . .
N(1) C(2) C(3) N(2) 0.3(3) no . . .
N(1) C(4) C(5) C(6) 173.19(15) no . . .
N(1) C(4) C(5) C(10) -7.4(3) no . . .
N(1) C(4) C(9) C(8) -174.62(15) no . . .
N(1) C(4) C(9) C(12) 2.5(3) no . . .
C(5) C(4) C(9) C(8) -0.8(3) no . . .
C(5) C(4) C(9) C(12) 176.32(16) no . . .
C(9) C(4) C(5) C(6) -0.7(3) no . . .
C(9) C(4) C(5) C(10) 178.68(16) no . . .
C(4) C(5) C(6) C(7) 0.7(3) no . . .
C(10) C(5) C(6) C(7) -178.68(18) no . . .
C(5) C(6) C(7) C(8) 0.8(4) no . . .
C(5) C(6) C(7) C(11) -177.87(18) no . . .
C(6) C(7) C(8) C(9) -2.4(4) no . . .
C(11) C(7) C(8) C(9) 176.27(19) no . . .
C(7) C(8) C(9) C(4) 2.4(3) no . . .
C(7) C(8) C(9) C(12) -174.74(18) no . . .
Fe(1) C(13) C(14) Fe(1) 0.000(11) no 2_555 . 2_555
Fe(1) C(13) C(14) C(15) -57.46(12) no 2_555 . .
Fe(1) C(13) C(14) C(19) 126.67(14) no 2_555 . .
Fe(1) C(13) C(18) Fe(1) 0.0 no 2_555 . 2_555
Fe(1) C(13) C(18) C(17) 55.90(12) no 2_555 . .
Fe(1) C(13) C(18) C(21) -128.14(16) no 2_555 . .
N(2) C(13) C(14) Fe(1) -117.88(14) no . . 2_555
N(2) C(13) C(14) C(15) -175.34(12) no . . .
N(2) C(13) C(14) C(19) 8.8(3) no . . .
N(2) C(13) C(18) Fe(1) 117.83(14) no . . 2_555
N(2) C(13) C(18) C(17) 173.73(13) no . . .
N(2) C(13) C(18) C(21) -10.3(3) no . . .
C(14) C(13) C(18) Fe(1) -53.11(15) no . . 2_555
C(14) C(13) C(18) C(17) 2.8(3) no . . .
C(14) C(13) C(18) C(21) 178.75(14) no . . .
C(18) C(13) C(14) Fe(1) 53.12(15) no . . 2_555
C(18) C(13) C(14) C(15) -4.3(3) no . . .
C(18) C(13) C(14) C(19) 179.79(14) no . . .
Fe(1) C(14) C(15) Fe(1) 0.0 no 2_555 . 2_555
Fe(1) C(14) C(15) C(16) -51.42(14) no 2_555 . .
C(13) C(14) C(15) Fe(1) 53.98(13) no . . 2_555
C(13) C(14) C(15) C(16) 2.6(3) no . . .
C(19) C(14) C(15) Fe(1) -130.11(18) no . . 2_555
C(19) C(14) C(15) C(16) 178.46(15) no . . .
Fe(1) C(15) C(16) Fe(1) 0.0 no 2_555 . 2_555
Fe(1) C(15) C(16) C(17) -47.83(14) no 2_555 . .
Fe(1) C(15) C(16) C(20) 133.62(16) no 2_555 . .
C(14) C(15) C(16) Fe(1) 48.45(16) no . . 2_555
C(14) C(15) C(16) C(17) 0.6(3) no . . .
C(14) C(15) C(16) C(20) -177.93(15) no . . .
Fe(1) C(16) C(17) Fe(1) 0.0 no 2_555 . 2_555
Fe(1) C(16) C(17) C(18) -50.59(14) no 2_555 . .
C(15) C(16) C(17) Fe(1) 48.30(17) no . . 2_555
C(15) C(16) C(17) C(18) -2.3(3) no . . .
C(20) C(16) C(17) Fe(1) -133.15(19) no . . 2_555
C(20) C(16) C(17) C(18) 176.26(17) no . . .
Fe(1) C(17) C(18) Fe(1) 0.0 no 2_555 . 2_555
Fe(1) C(17) C(18) C(13) -53.00(12) no 2_555 . .
Fe(1) C(17) C(18) C(21) 130.98(15) no 2_555 . .
C(16) C(17) C(18) Fe(1) 53.61(17) no . . 2_555
C(16) C(17) C(18) C(13) 0.6(3) no . . .
C(16) C(17) C(18) C(21) -175.41(15) no . . .
